data_7064127
loop_
_publ_author_name
'Panda, Pradeepta'
'Shanmugapriya, V.'

_publ_section_title
;
 Single-step nitration of N,N&#x2032;-Bispyrrolylmethane: Polynitro
 Derivatives as Insensitive Energetic Materials
;
_journal_name_full 'New Journal of Chemistry'
_journal_paper_doi 10.1039/D5NJ03844H
_journal_year 2025
_chemical_formula_moiety 'C9 H6 N6 O8'
_chemical_formula_sum 'C9 H6 N6 O8'
_chemical_formula_weight 326.20
_space_group_crystal_system monoclinic
_space_group_IT_number 14
_space_group_name_Hall '-P 2ybc'
_space_group_name_H-M_alt 'P 1 21/c 1'
_atom_sites_solution_hydrogens geom
_audit_creation_date 2025-03-26
_audit_creation_method
;
Olex2 1.3-ac4
(compiled 2018.12.18 svn.r3554 for Rigaku Oxford Diffraction, GUI svn.r1)
;
_audit_update_record
;
2025-07-30 deposited with the CCDC.	2025-11-14 downloaded from the CCDC.
;
_cell_angle_alpha 90
_cell_angle_beta 93.377(3)
_cell_angle_gamma 90
_cell_formula_units_Z 4
_cell_length_a 10.5972(10)
_cell_length_b 8.9758(8)
_cell_length_c 13.1358(11)
_cell_measurement_reflns_used 9931
_cell_measurement_temperature 297(2)
_cell_measurement_theta_max 32.536
_cell_measurement_theta_min 4.386
_cell_volume 1247.29(19)
_computing_cell_refinement 'SAINT V8.38A (?, 2016)'
_computing_data_reduction 'SAINT V8.38A (?, 2016)'
_computing_molecular_graphics 'Olex2 (Dolomanov et al., 2009)'
_computing_publication_material 'Olex2 (Dolomanov et al., 2009)'
_computing_structure_refinement 'ShelXL (Sheldrick, 2015)'
_computing_structure_solution 'SHELXT 2014/5 (Sheldrick, 2014)'
_diffrn_ambient_temperature 297(2)
_diffrn_measured_fraction_theta_full 0.969
_diffrn_measured_fraction_theta_max 0.975
_diffrn_measurement_device_type 'Bruker APEX-II CCD'
_diffrn_measurement_method '\f and \w scans'
_diffrn_radiation_type MoK\a
_diffrn_radiation_wavelength 0.71073
_diffrn_reflns_av_R_equivalents 0.0299
_diffrn_reflns_av_unetI/netI 0.0212
_diffrn_reflns_Laue_measured_fraction_full 0.969
_diffrn_reflns_Laue_measured_fraction_max 0.975
_diffrn_reflns_limit_h_max 14
_diffrn_reflns_limit_h_min -14
_diffrn_reflns_limit_k_max 11
_diffrn_reflns_limit_k_min -11
_diffrn_reflns_limit_l_max 17
_diffrn_reflns_limit_l_min -17
_diffrn_reflns_number 21994
_diffrn_reflns_point_group_measured_fraction_full 0.969
_diffrn_reflns_point_group_measured_fraction_max 0.975
_diffrn_reflns_theta_full 25.242
_diffrn_reflns_theta_max 28.315
_diffrn_reflns_theta_min 4.386
_diffrn_standards_number 0
_exptl_absorpt_coefficient_mu 0.153
_exptl_absorpt_correction_T_max 0.7457
_exptl_absorpt_correction_T_min 0.6948
_exptl_absorpt_correction_type multi-scan
_exptl_absorpt_process_details 'SADABS-2016/2 (Bruker,2016/2) was used for absortion correction'
_exptl_crystal_colour 'clear light colourless'
_exptl_crystal_colour_lustre clear
_exptl_crystal_colour_modifier light
_exptl_crystal_colour_primary colourless
_exptl_crystal_density_diffrn 1.737
_exptl_crystal_description irregular
_exptl_crystal_F_000 664
_exptl_crystal_size_max 0.1
_exptl_crystal_size_mid 0.1
_exptl_crystal_size_min 0.1
_refine_diff_density_max 0.296
_refine_diff_density_min -0.268
_refine_diff_density_rms 0.036
_refine_ls_extinction_method none
_refine_ls_goodness_of_fit_ref 1.051
_refine_ls_hydrogen_treatment constr
_refine_ls_matrix_type full
_refine_ls_number_parameters 208
_refine_ls_number_reflns 3027
_refine_ls_number_restraints 0
_refine_ls_restrained_S_all 1.051
_refine_ls_R_factor_all 0.0480
_refine_ls_R_factor_gt 0.0448
_refine_ls_shift/su_max 0.000
_refine_ls_shift/su_mean 0.000
_refine_ls_structure_factor_coef Fsqd
_refine_ls_weighting_details 'w=1/[\s^2^(Fo^2^)+(0.0548P)^2^+0.4136P] where P=(Fo^2^+2Fc^2^)/3'
_refine_ls_weighting_scheme calc
_refine_ls_wR_factor_gt 0.1170
_refine_ls_wR_factor_ref 0.1198
_reflns_Friedel_coverage 0.000
_reflns_number_gt 2765
_reflns_number_total 3027
_reflns_threshold_expression 'I > 2\s(I)'
_cod_data_source_file d5nj03844h3.cif
_cod_data_source_block VSP-c3
_cod_database_code 7064127
_shelx_shelxl_version_number 2018/3
_shelx_space_group_comment
;
The symmetry employed for this shelxl refinement is uniquely defined
by the following loop, which should always be used as a source of
symmetry information in preference to the above space-group names.
They are only intended as comments.
;
_olex2_refinement_description
;
1. Others
 Fixed Uiso: H2(0.055) H4(0.047) H5A(0.044) H5B(0.044) H6(0.044) H8(0.05)
 Fixed X: H2(0.107958) H4(0.193992) H5A(0.169861) H5B(0.11189) H6(0.251758)
 H8(0.598633)
 Fixed Y: H2(0.349958) H4(0.586904) H5A(0.847306) H5B(0.874654) H6(0.967855)
 H8(0.890207)
 Fixed Z: H2(0.666545) H4(0.41986) H5A(0.47968) H5B(0.585194) H6(0.727313)
 H8(0.628503)
;

loop_
_space_group_symop_operation_xyz
'x, y, z'
'-x, y+1/2, -z+1/2'
'-x, -y, -z'
'x, -y-1/2, z-1/2'

loop_
_atom_site_label
_atom_site_type_symbol
_atom_site_fract_x
_atom_site_fract_y
_atom_site_fract_z
_atom_site_U_iso_or_equiv
_atom_site_adp_type
_atom_site_occupancy
_atom_site_site_symmetry_order
_atom_site_calc_flag
_atom_site_refinement_flags_posn
_atom_site_refinement_flags_adp
_atom_site_refinement_flags_occupancy
_atom_site_disorder_assembly
_atom_site_disorder_group
N1 N 0.15760(10) 0.66018(12) 0.56272(8) 0.0329(2) Uani 1 1 d . . . . .
O1 O 0.14742(17) 0.16957(15) 0.50505(15) 0.0888(5) Uani 1 1 d . . . . .
C1 C 0.12731(12) 0.57721(15) 0.64681(10) 0.0378(3) Uani 1 1 d . . . . .
N2 N 0.30128(10) 0.86953(12) 0.59476(8) 0.0347(2) Uani 1 1 d . . . . .
O2 O 0.16959(15) 0.30239(17) 0.36945(12) 0.0768(4) Uani 1 1 d . . . . .
C2 C 0.12503(14) 0.42890(16) 0.62361(12) 0.0457(3) Uani 1 1 d . . . . .
H2 H 0.107958 0.349958 0.666545 0.055 Uiso 1 1 calc R . . . .
O3 O 0.0734(2) 0.5534(2) 0.81003(11) 0.1062(7) Uani 1 1 d . . . . .
N3 N 0.09990(13) 0.63919(16) 0.74236(9) 0.0518(3) Uani 1 1 d . . . . .
C3 C 0.15377(12) 0.42161(15) 0.52192(12) 0.0410(3) Uani 1 1 d . . . . .
O4 O 0.10252(12) 0.77382(14) 0.75364(9) 0.0581(3) Uani 1 1 d . . . . .
N4 N 0.49499(12) 1.02075(14) 0.80239(10) 0.0459(3) Uani 1 1 d . . . . .
C4 C 0.17343(12) 0.56256(15) 0.48568(10) 0.0394(3) Uani 1 1 d . . . . .
H4 H 0.193992 0.586904 0.419860 0.047 Uiso 1 1 calc R . . . .
C5 C 0.17738(13) 0.82156(14) 0.55150(10) 0.0370(3) Uani 1 1 d . . . . .
H5A H 0.169861 0.847306 0.479680 0.044 Uiso 1 1 calc R . . . .
H5B H 0.111890 0.874654 0.585194 0.044 Uiso 1 1 calc R . . . .
N5 N 0.44530(14) 0.78727(14) 0.46320(10) 0.0492(3) Uani 1 1 d . . . . .
O5 O 0.42327(13) 1.05336(15) 0.86792(9) 0.0616(3) Uani 1 1 d . . . . .
O6 O 0.60849(12) 1.04246(17) 0.80979(11) 0.0693(4) Uani 1 1 d . . . . .
N6 N 0.15820(12) 0.28849(15) 0.46100(14) 0.0565(4) Uani 1 1 d . . . . .
C6 C 0.31627(12) 0.93725(14) 0.68706(10) 0.0363(3) Uani 1 1 d . . . . .
H6 H 0.251758 0.967855 0.727313 0.044 Uiso 1 1 calc R . . . .
O7 O 0.35556(14) 0.77294(15) 0.40009(9) 0.0654(4) Uani 1 1 d . . . . .
C7 C 0.44328(13) 0.95251(14) 0.71038(10) 0.0381(3) Uani 1 1 d . . . . .
C8 C 0.51130(13) 0.89414(15) 0.63200(11) 0.0414(3) Uani 1 1 d . . . . .
H8 H 0.598633 0.890207 0.628503 0.050 Uiso 1 1 calc R . . . .
O8 O 0.55595(14) 0.76226(16) 0.44563(11) 0.0679(4) Uani 1 1 d . . . . .
C9 C 0.42156(13) 0.84405(14) 0.56158(10) 0.0385(3) Uani 1 1 d . . . . .

loop_
_atom_site_aniso_label
_atom_site_aniso_U_11
_atom_site_aniso_U_22
_atom_site_aniso_U_33
_atom_site_aniso_U_23
_atom_site_aniso_U_13
_atom_site_aniso_U_12
N1 0.0330(5) 0.0323(5) 0.0327(5) -0.0016(4) -0.0031(4) -0.0015(4)
O1 0.1025(12) 0.0357(6) 0.1279(14) -0.0134(7) 0.0049(10) -0.0088(7)
C1 0.0366(6) 0.0395(7) 0.0367(6) 0.0009(5) -0.0019(5) -0.0044(5)
N2 0.0388(5) 0.0301(5) 0.0350(5) -0.0005(4) 0.0005(4) -0.0031(4)
O2 0.0778(9) 0.0736(9) 0.0805(10) -0.0390(8) 0.0172(7) -0.0125(7)
C2 0.0450(7) 0.0378(7) 0.0537(8) 0.0048(6) -0.0030(6) -0.0075(5)
O3 0.194(2) 0.0840(11) 0.0430(7) 0.0038(7) 0.0263(10) -0.0438(12)
N3 0.0609(8) 0.0573(8) 0.0374(6) -0.0043(5) 0.0035(5) -0.0160(6)
C3 0.0310(6) 0.0350(6) 0.0566(8) -0.0090(5) -0.0007(5) -0.0029(5)
O4 0.0648(7) 0.0595(7) 0.0514(6) -0.0170(5) 0.0153(5) -0.0105(5)
N4 0.0446(6) 0.0402(6) 0.0518(7) -0.0031(5) -0.0063(5) -0.0095(5)
C4 0.0381(6) 0.0407(7) 0.0393(6) -0.0082(5) 0.0013(5) -0.0050(5)
C5 0.0413(6) 0.0313(6) 0.0373(6) 0.0015(5) -0.0078(5) 0.0001(5)
N5 0.0672(8) 0.0363(6) 0.0461(7) -0.0012(5) 0.0189(6) -0.0080(5)
O5 0.0653(7) 0.0645(8) 0.0551(7) -0.0220(6) 0.0049(6) -0.0137(6)
O6 0.0438(6) 0.0832(9) 0.0791(9) -0.0140(7) -0.0133(6) -0.0155(6)
N6 0.0397(6) 0.0430(7) 0.0865(11) -0.0219(7) 0.0027(6) -0.0055(5)
C6 0.0390(6) 0.0324(6) 0.0375(6) -0.0032(5) 0.0013(5) -0.0039(5)
O7 0.0835(9) 0.0713(8) 0.0423(6) -0.0121(5) 0.0123(6) -0.0206(7)
C7 0.0389(6) 0.0322(6) 0.0427(7) -0.0002(5) -0.0010(5) -0.0061(5)
C8 0.0385(6) 0.0338(6) 0.0523(7) 0.0020(5) 0.0057(5) -0.0038(5)
O8 0.0741(8) 0.0633(8) 0.0700(8) -0.0023(6) 0.0345(7) 0.0042(6)
C9 0.0456(7) 0.0292(6) 0.0414(7) 0.0008(5) 0.0094(5) -0.0030(5)

loop_
_atom_type_symbol
_atom_type_description
_atom_type_scat_dispersion_real
_atom_type_scat_dispersion_imag
_atom_type_scat_source
C C 0.0034 0.0017 'International Tables Vol C Tables 4.2.6.8 and 6.1.1.4'
H H 0.0000 0.0000 'International Tables Vol C Tables 4.2.6.8 and 6.1.1.4'
N N 0.0066 0.0034 'International Tables Vol C Tables 4.2.6.8 and 6.1.1.4'
O O 0.0114 0.0062 'International Tables Vol C Tables 4.2.6.8 and 6.1.1.4'

loop_
_geom_angle_atom_site_label_1
_geom_angle_atom_site_label_2
_geom_angle_atom_site_label_3
_geom_angle
_geom_angle_site_symmetry_1
_geom_angle_site_symmetry_3
_geom_angle_publ_flag
C1 N1 C5 130.52(11) . . ?
C4 N1 C1 106.99(11) . . ?
C4 N1 C5 122.43(11) . . ?
N1 C1 N3 124.31(12) . . ?
C2 C1 N1 110.37(12) . . ?
C2 C1 N3 125.30(13) . . ?
C6 N2 C5 122.23(11) . . ?
C6 N2 C9 107.01(11) . . ?
C9 N2 C5 130.37(11) . . ?
C1 C2 H2 127.5 . . ?
C1 C2 C3 104.98(12) . . ?
C3 C2 H2 127.5 . . ?
O3 N3 C1 117.70(15) . . ?
O4 N3 C1 119.50(13) . . ?
O4 N3 O3 122.79(15) . . ?
C2 C3 N6 126.13(14) . . ?
C4 C3 C2 109.67(12) . . ?
C4 C3 N6 124.17(14) . . ?
O5 N4 C7 118.37(12) . . ?
O6 N4 O5 124.09(14) . . ?
O6 N4 C7 117.54(14) . . ?
N1 C4 C3 107.99(12) . . ?
N1 C4 H4 126.0 . . ?
C3 C4 H4 126.0 . . ?
N1 C5 H5A 109.1 . . ?
N1 C5 H5B 109.1 . . ?
N2 C5 N1 112.34(10) . . ?
N2 C5 H5A 109.1 . . ?
N2 C5 H5B 109.1 . . ?
H5A C5 H5B 107.9 . . ?
O7 N5 C9 118.51(13) . . ?
O8 N5 O7 124.22(14) . . ?
O8 N5 C9 117.19(15) . . ?
O1 N6 C3 117.01(17) . . ?
O2 N6 O1 124.91(16) . . ?
O2 N6 C3 118.06(15) . . ?
N2 C6 H6 126.1 . . ?
N2 C6 C7 107.84(11) . . ?
C7 C6 H6 126.1 . . ?
C6 C7 N4 123.55(13) . . ?
C6 C7 C8 109.97(12) . . ?
C8 C7 N4 126.48(13) . . ?
C7 C8 H8 127.6 . . ?
C9 C8 C7 104.76(12) . . ?
C9 C8 H8 127.6 . . ?
N2 C9 N5 123.86(13) . . ?
C8 C9 N2 110.42(12) . . ?
C8 C9 N5 125.44(13) . . ?

loop_
_geom_bond_atom_site_label_1
_geom_bond_atom_site_label_2
_geom_bond_distance
_geom_bond_site_symmetry_2
_geom_bond_publ_flag
N1 C1 1.3854(16) . ?
N1 C4 1.3565(16) . ?
N1 C5 1.4722(16) . ?
O1 N6 1.223(2) . ?
C1 C2 1.3656(19) . ?
C1 N3 1.4186(18) . ?
N2 C5 1.4644(16) . ?
N2 C6 1.3573(16) . ?
N2 C9 1.3901(17) . ?
O2 N6 1.222(2) . ?
C2 H2 0.9300 . ?
C2 C3 1.389(2) . ?
O3 N3 1.2211(19) . ?
N3 O4 1.2175(19) . ?
C3 C4 1.3720(19) . ?
C3 N6 1.4403(18) . ?
N4 O5 1.2172(18) . ?
N4 O6 1.2167(17) . ?
N4 C7 1.4346(18) . ?
C4 H4 0.9300 . ?
C5 H5A 0.9700 . ?
C5 H5B 0.9700 . ?
N5 O7 1.231(2) . ?
N5 O8 1.2290(19) . ?
N5 C9 1.4253(18) . ?
C6 H6 0.9300 . ?
C6 C7 1.3696(18) . ?
C7 C8 1.393(2) . ?
C8 H8 0.9300 . ?
C8 C9 1.363(2) . ?
